data_2227521
loop_
_publ_author_name
'Arman, Hadi D.'
'Miller, Tyler'
'Tiekink, Edward R. T.'

_publ_section_title
;
 <i>catena</i>-Poly[[[(2-pyridone-\k<i>O</i>)silver(I)]-\m-2-pyridone-\k^2^<i>O</i>:<i>O</i>]
 hexafluoridophosphate]
;
_journal_coeditor_code HB5626
_journal_issue 10
_journal_name_full 'Acta Crystallographica Section E'
_journal_page_first m1212
_journal_paper_doi 10.1107/S1600536810035348
_journal_volume 66
_journal_year 2010
_chemical_formula_iupac '[Ag (C5 H5 N O)2] P F6'
_chemical_formula_moiety 'C20 H20 Ag N4 O4 +, F6 P -'
_chemical_formula_sum 'C20 H20 Ag F6 N4 O4 P'
_chemical_formula_weight 633.24
_chemical_name_systematic
;
<i>catena</i>-Poly[[[(2-pyridone-\k<i>O</i>)silver(I)]-\m-2-pyridone-
\k^2^<i>O</i>:<i>O</i>] hexafluoridophosphate]
;
_space_group_IT_number 15
_symmetry_cell_setting monoclinic
_symmetry_space_group_name_Hall '-C 2yc'
_symmetry_space_group_name_H-M 'C 1 2/c 1'
_atom_sites_solution_hydrogens geom
_atom_sites_solution_primary direct
_atom_sites_solution_secondary difmap
_audit_creation_method SHELXL-97
_cell_angle_alpha 90
_cell_angle_beta 96.918(5)
_cell_angle_gamma 90
_cell_formula_units_Z 4
_cell_length_a 13.519(5)
_cell_length_b 24.187(9)
_cell_length_c 7.301(3)
_cell_measurement_reflns_used 4745
_cell_measurement_temperature 293(2)
_cell_measurement_theta_max 40.6
_cell_measurement_theta_min 3.1
_cell_volume 2369.9(16)
_computing_cell_refinement 'CrystalClear (Molecular Structure Corporation & Rigaku, 2005)'
_computing_data_collection 'CrystalClear (Molecular Structure Corporation & Rigaku, 2005)'
_computing_data_reduction 'CrystalClear (Molecular Structure Corporation & Rigaku, 2005)'
_computing_molecular_graphics 'DIAMOND (Brandenburg, 2006)'
_computing_publication_material 'publCIF (Westrip, 2010)'
_computing_structure_refinement 'SHELXL97 (Sheldrick, 2008)'
_computing_structure_solution 'SHELXS97 (Sheldrick, 2008)'
_diffrn_ambient_temperature 293(2)
_diffrn_measured_fraction_theta_full 0.991
_diffrn_measured_fraction_theta_max 0.991
_diffrn_measurement_device_type 'Rigaku AFC12\K/SATURN724'
_diffrn_measurement_method \w
_diffrn_radiation_monochromator graphite
_diffrn_radiation_source 'fine-focus sealed tube'
_diffrn_radiation_type MoK\a
_diffrn_radiation_wavelength 0.71069
_diffrn_reflns_av_R_equivalents 0.033
_diffrn_reflns_av_sigmaI/netI 0.029
_diffrn_reflns_limit_h_max 17
_diffrn_reflns_limit_h_min -14
_diffrn_reflns_limit_k_max 31
_diffrn_reflns_limit_k_min -30
_diffrn_reflns_limit_l_max 9
_diffrn_reflns_limit_l_min -9
_diffrn_reflns_number 8382
_diffrn_reflns_theta_full 27.5
_diffrn_reflns_theta_max 27.5
_diffrn_reflns_theta_min 3.1
_diffrn_standards_decay_% '< 1'
_diffrn_standards_interval_count 0
_diffrn_standards_number 0
_exptl_absorpt_coefficient_mu 1.001
_exptl_absorpt_correction_T_max 1.000
_exptl_absorpt_correction_T_min 0.535
_exptl_absorpt_correction_type multi-scan
_exptl_absorpt_process_details '(ABSCOR; Higashi, 1995)'
_exptl_crystal_colour colourless
_exptl_crystal_density_diffrn 1.775
_exptl_crystal_density_method 'not measured'
_exptl_crystal_description block
_exptl_crystal_F_000 1264
_exptl_crystal_size_max 0.48
_exptl_crystal_size_mid 0.40
_exptl_crystal_size_min 0.14
_refine_diff_density_max 0.78
_refine_diff_density_min -0.47
_refine_ls_extinction_method none
_refine_ls_goodness_of_fit_ref 1.14
_refine_ls_hydrogen_treatment constr
_refine_ls_matrix_type full
_refine_ls_number_parameters 165
_refine_ls_number_reflns 2703
_refine_ls_number_restraints 0
_refine_ls_restrained_S_all 1.14
_refine_ls_R_factor_all 0.033
_refine_ls_R_factor_gt 0.031
_refine_ls_shift/su_max 0.001
_refine_ls_shift/su_max_lt 0.001
_refine_ls_shift/su_mean 0.000
_refine_ls_structure_factor_coef Fsqd
_refine_ls_weighting_details 'calc w=1/[\s^2^(Fo^2^)+(0.036P)^2^+3.3853P] where P=(Fo^2^+2Fc^2^)/3'
_refine_ls_weighting_scheme calc
_refine_ls_wR_factor_gt 0.078
_refine_ls_wR_factor_ref 0.080
_reflns_number_gt 2573
_reflns_number_total 2703
_reflns_threshold_expression I>2\s(I)
_cod_data_source_file hb5626.cif
_cod_data_source_block I
_cod_original_sg_symbol_H-M 'C 2/c'
_cod_database_code 2227521
_cod_database_fobs_code 2227521

loop_
_symmetry_equiv_pos_as_xyz
'x, y, z'
'-x, y, -z+1/2'
'x+1/2, y+1/2, z'
'-x+1/2, y+1/2, -z+1/2'
'-x, -y, -z'
'x, -y, z-1/2'
'-x+1/2, -y+1/2, -z'
'x+1/2, -y+1/2, z-1/2'

loop_
_atom_site_type_symbol
_atom_site_label
_atom_site_fract_x
_atom_site_fract_y
_atom_site_fract_z
_atom_site_U_iso_or_equiv
_atom_site_adp_type
_atom_site_calc_flag
_atom_site_refinement_flags
_atom_site_occupancy
_atom_site_disorder_assembly
_atom_site_disorder_group
Ag Ag 0.0000 0.0000 0.0000 0.02327(9) Uani d S 1 . .
P P1 -0.5000 0.14921(3) 0.2500 0.02229(17) Uani d S 1 . .
O O1 0.00398(11) 0.09711(7) -0.0200(2) 0.0243(3) Uani d . 1 . .
N N1 -0.13089(13) 0.11598(7) 0.1275(2) 0.0206(3) Uani d . 1 . .
H H1 -0.1378 0.0811 0.1457 0.025 Uiso calc R 1 . .
F F1 -0.52808(12) 0.14954(6) 0.4566(2) 0.0349(3) Uani d . 1 . .
O O2 -0.13415(13) 0.00438(6) 0.2083(2) 0.0239(3) Uani d . 1 . .
C C6 -0.19943(16) -0.03274(9) 0.2224(3) 0.0214(4) Uani d . 1 . .
N N2 -0.18133(13) -0.08533(7) 0.1662(2) 0.0223(4) Uani d . 1 . .
H H2 -0.1265 -0.0916 0.1210 0.027 Uiso calc R 1 . .
C C1 -0.05410(15) 0.13279(8) 0.0342(3) 0.0195(4) Uani d . 1 . .
F F2 -0.58219(11) 0.19640(6) 0.1951(2) 0.0340(3) Uani d . 1 . .
F F3 -0.58231(11) 0.10246(6) 0.1955(2) 0.0356(3) Uani d . 1 . .
C C5 -0.19677(17) 0.15108(9) 0.1932(3) 0.0240(4) Uani d . 1 . .
H H5 -0.2478 0.1371 0.2544 0.029 Uiso calc R 1 . .
C C10 -0.24535(18) -0.12841(9) 0.1781(3) 0.0261(4) Uani d . 1 . .
H H10 -0.2291 -0.1632 0.1369 0.031 Uiso calc R 1 . .
C C2 -0.04687(17) 0.19098(9) 0.0059(3) 0.0237(4) Uani d . 1 . .
H H2A 0.0028 0.2048 -0.0591 0.028 Uiso calc R 1 . .
C C3 -0.11206(18) 0.22646(9) 0.0732(3) 0.0279(5) Uani d . 1 . .
H H3 -0.1059 0.2643 0.0548 0.033 Uiso calc R 1 . .
C C7 -0.29123(17) -0.02432(10) 0.2950(3) 0.0263(5) Uani d . 1 . .
H H7 -0.3080 0.0108 0.3333 0.032 Uiso calc R 1 . .
C C9 -0.33255(17) -0.12096(10) 0.2493(3) 0.0293(5) Uani d . 1 . .
H H9 -0.3762 -0.1503 0.2585 0.035 Uiso calc R 1 . .
C C4 -0.18849(18) 0.20657(9) 0.1700(3) 0.0283(5) Uani d . 1 . .
H H4 -0.2324 0.2308 0.2171 0.034 Uiso calc R 1 . .
C C8 -0.35494(17) -0.06760(11) 0.3087(3) 0.0296(5) Uani d . 1 . .
H H8 -0.4142 -0.0616 0.3584 0.036 Uiso calc R 1 . .

loop_
_atom_site_aniso_label
_atom_site_aniso_U_11
_atom_site_aniso_U_22
_atom_site_aniso_U_33
_atom_site_aniso_U_12
_atom_site_aniso_U_13
_atom_site_aniso_U_23
Ag 0.02195(14) 0.01698(14) 0.03202(15) 0.00192(7) 0.00785(10) 0.00250(8)
P1 0.0220(4) 0.0201(4) 0.0267(4) 0.000 0.0106(3) 0.000
O1 0.0232(8) 0.0203(8) 0.0304(8) 0.0016(5) 0.0076(6) 0.0000(6)
N1 0.0225(8) 0.0173(8) 0.0225(8) 0.0008(6) 0.0045(7) 0.0029(7)
F1 0.0418(8) 0.0363(8) 0.0298(7) 0.0041(7) 0.0174(6) 0.0042(6)
O2 0.0225(8) 0.0191(8) 0.0308(9) -0.0005(5) 0.0063(7) 0.0036(6)
C6 0.0217(10) 0.0204(10) 0.0220(10) 0.0003(8) 0.0023(8) 0.0040(8)
N2 0.0218(8) 0.0215(9) 0.0244(9) -0.0021(7) 0.0062(7) 0.0015(7)
C1 0.0198(9) 0.0201(10) 0.0186(9) -0.0001(7) 0.0019(7) 0.0017(7)
F2 0.0328(8) 0.0300(7) 0.0408(8) 0.0092(6) 0.0106(6) 0.0067(6)
F3 0.0307(7) 0.0292(7) 0.0480(9) -0.0084(6) 0.0086(6) -0.0009(6)
C5 0.0239(10) 0.0258(11) 0.0228(10) 0.0027(8) 0.0055(8) 0.0020(8)
C10 0.0327(11) 0.0213(10) 0.0245(10) -0.0065(9) 0.0043(9) 0.0013(8)
C2 0.0277(11) 0.0197(10) 0.0239(10) -0.0026(8) 0.0039(8) 0.0021(8)
C3 0.0364(12) 0.0165(10) 0.0311(11) 0.0019(9) 0.0056(10) 0.0018(8)
C7 0.0234(10) 0.0283(12) 0.0278(11) 0.0032(8) 0.0048(9) 0.0021(9)
C9 0.0272(11) 0.0320(12) 0.0286(11) -0.0115(9) 0.0025(9) 0.0052(9)
C4 0.0316(12) 0.0234(11) 0.0312(11) 0.0070(9) 0.0092(9) -0.0008(9)
C8 0.0208(10) 0.0406(14) 0.0278(11) -0.0022(9) 0.0042(9) 0.0049(10)

loop_
_atom_type_symbol
_atom_type_description
_atom_type_scat_dispersion_real
_atom_type_scat_dispersion_imag
_atom_type_scat_source
C C 0.0033 0.0016 'International Tables Vol C Tables 4.2.6.8 and 6.1.1.4'
H H 0.0000 0.0000 'International Tables Vol C Tables 4.2.6.8 and 6.1.1.4'
Ag Ag -0.8971 1.1015 'International Tables Vol C Tables 4.2.6.8 and 6.1.1.4'
N N 0.0061 0.0033 'International Tables Vol C Tables 4.2.6.8 and 6.1.1.4'
O O 0.0106 0.0060 'International Tables Vol C Tables 4.2.6.8 and 6.1.1.4'
F F 0.0171 0.0103 'International Tables Vol C Tables 4.2.6.8 and 6.1.1.4'
P P 0.1023 0.0942 'International Tables Vol C Tables 4.2.6.8 and 6.1.1.4'

loop_
_geom_angle_atom_site_label_1
_geom_angle_atom_site_label_2
_geom_angle_atom_site_label_3
_geom_angle_site_symmetry_1
_geom_angle_site_symmetry_3
_geom_angle
_geom_angle_publ_flag
O1 Ag O1 . 5 180 ?
O1 Ag O2 . . 91.09(5) ?
O1 Ag O2 . 5 88.91(5) ?
O1 Ag O2 . 2 89.50(5) ?
O1 Ag O2 . 6 90.50(5) ?
O1 Ag O2 5 . 88.91(5) ?
O1 Ag O2 5 5 91.09(5) ?
O1 Ag O2 5 2 90.50(5) ?
O1 Ag O2 5 6 89.50(5) ?
O2 Ag O2 . 5 180 ?
O2 Ag O2 . 2 89.18(5) ?
O2 Ag O2 . 6 90.82(5) ?
O2 Ag O2 5 2 90.82(5) ?
O2 Ag O2 5 6 89.18(5) ?
O2 Ag O2 2 6 180 ?
F1 P1 F1 . 2_455 179.43(13) ?
F1 P1 F3 . 2_455 90.33(8) ?
F1 P1 F3 2_455 2_455 90.07(8) ?
F1 P1 F3 . . 90.07(8) ?
F1 P1 F3 2_455 . 90.33(8) ?
F3 P1 F3 2_455 . 90.26(12) ?
F1 P1 F2 . 2_455 89.82(8) ?
F1 P1 F2 2_455 2_455 89.78(8) ?
F3 P1 F2 2_455 2_455 90.03(8) ?
F3 P1 F2 . 2_455 179.68(9) ?
F1 P1 F2 . . 89.78(8) ?
F1 P1 F2 2_455 . 89.82(8) ?
F3 P1 F2 2_455 . 179.69(9) ?
F3 P1 F2 . . 90.03(8) ?
F2 P1 F2 2_455 . 89.67(12) ?
C1 O1 Ag . . 130.04(14) ?
C5 N1 C1 . . 123.91(18) ?
C5 N1 H1 . . 118.0 ?
C1 N1 H1 . . 118.0 ?
C6 O2 Ag . . 125.40(14) ?
O2 C6 N2 . . 118.79(19) ?
O2 C6 C7 . . 125.1(2) ?
N2 C6 C7 . . 116.14(19) ?
C10 N2 C6 . . 123.64(19) ?
C10 N2 H2 . . 118.2 ?
C6 N2 H2 . . 118.2 ?
O1 C1 N1 . . 119.33(19) ?
O1 C1 C2 . . 124.96(19) ?
N1 C1 C2 . . 115.70(18) ?
N1 C5 C4 . . 120.4(2) ?
N1 C5 H5 . . 119.8 ?
C4 C5 H5 . . 119.8 ?
C9 C10 N2 . . 120.7(2) ?
C9 C10 H10 . . 119.7 ?
N2 C10 H10 . . 119.7 ?
C3 C2 C1 . . 120.7(2) ?
C3 C2 H2A . . 119.7 ?
C1 C2 H2A . . 119.7 ?
C2 C3 C4 . . 120.8(2) ?
C2 C3 H3 . . 119.6 ?
C4 C3 H3 . . 119.6 ?
C8 C7 C6 . . 120.3(2) ?
C8 C7 H7 . . 119.9 ?
C6 C7 H7 . . 119.9 ?
C10 C9 C8 . . 118.0(2) ?
C10 C9 H9 . . 121.0 ?
C8 C9 H9 . . 121.0 ?
C5 C4 C3 . . 118.5(2) ?
C5 C4 H4 . . 120.7 ?
C3 C4 H4 . . 120.7 ?
C7 C8 C9 . . 121.3(2) ?
C7 C8 H8 . . 119.4 ?
C9 C8 H8 . . 119.4 ?

loop_
_geom_bond_atom_site_label_1
_geom_bond_atom_site_label_2
_geom_bond_site_symmetry_2
_geom_bond_distance
_geom_bond_publ_flag
Ag O1 5 2.3543(19) ?
Ag O1 . 2.3543(19) y
Ag O2 5 2.5055(18) ?
Ag O2 . 2.5055(18) y
Ag O2 2 2.6278(19) y
Ag O2 6 2.6278(19) ?
P1 F1 . 1.5993(15) ?
P1 F1 2_455 1.5993(15) ?
P1 F3 2_455 1.6026(15) ?
P1 F3 . 1.6026(15) ?
P1 F2 2_455 1.6095(15) ?
P1 F2 . 1.6095(15) ?
O1 C1 . 1.262(3) ?
N1 C5 . 1.359(3) ?
N1 C1 . 1.370(3) ?
N1 H1 . 0.8600 ?
O2 C6 . 1.272(3) ?
C6 N2 . 1.368(3) ?
C6 C7 . 1.422(3) ?
N2 C10 . 1.364(3) ?
N2 H2 . 0.8600 ?
C1 C2 . 1.427(3) ?
C5 C4 . 1.359(3) ?
C5 H5 . 0.9300 ?
C10 C9 . 1.356(3) ?
C10 H10 . 0.9300 ?
C2 C3 . 1.363(3) ?
C2 H2A . 0.9300 ?
C3 C4 . 1.405(3) ?
C3 H3 . 0.9300 ?
C7 C8 . 1.367(3) ?
C7 H7 . 0.9300 ?
C9 C8 . 1.406(4) ?
C9 H9 . 0.9300 ?
C4 H4 . 0.9300 ?
C8 H8 . 0.9300 ?

loop_
_geom_hbond_atom_site_label_D
_geom_hbond_atom_site_label_H
_geom_hbond_atom_site_label_A
_geom_hbond_site_symmetry_A
_geom_hbond_distance_DH
_geom_hbond_distance_HA
_geom_hbond_distance_DA
_geom_hbond_angle_DHA
N1 H1 O2 1_555 0.86 1.91 2.765(2) 171
N2 H2 O1 5_555 0.86 1.90 2.754(3) 174
C3 H3 F1 8_555 0.93 2.48 3.353(3) 157
C5 H5 F3 2_455 0.93 2.51 3.398(3) 159

loop_
_geom_torsion_atom_site_label_1
_geom_torsion_atom_site_label_2
_geom_torsion_atom_site_label_3
_geom_torsion_atom_site_label_4
_geom_torsion_site_symmetry_1
_geom_torsion_site_symmetry_2
_geom_torsion_site_symmetry_3
_geom_torsion_site_symmetry_4
_geom_torsion
_geom_torsion_publ_flag
O2 Ag O1 C1 5 . . . 170.23(18) ?
O2 Ag O1 C1 . . . . -9.77(18) ?
O1 Ag O2 C6 5 . . . -28.01(17) ?
O1 Ag O2 C6 . . . . 151.99(17) ?
Ag O2 C6 N2 . . . . 20.6(3) ?
Ag O2 C6 C7 . . . . -160.21(16) ?
O2 C6 N2 C10 . . . . 178.9(2) ?
C7 C6 N2 C10 . . . . -0.4(3) ?
Ag O1 C1 N1 . . . . 3.3(3) ?
Ag O1 C1 C2 . . . . -176.67(15) ?
C5 N1 C1 O1 . . . . 179.28(19) ?
C5 N1 C1 C2 . . . . -0.8(3) ?
C1 N1 C5 C4 . . . . -0.7(3) ?
C6 N2 C10 C9 . . . . -0.4(3) ?
O1 C1 C2 C3 . . . . -178.6(2) ?
N1 C1 C2 C3 . . . . 1.5(3) ?
C1 C2 C3 C4 . . . . -0.7(4) ?
O2 C6 C7 C8 . . . . -178.1(2) ?
N2 C6 C7 C8 . . . . 1.1(3) ?
N2 C10 C9 C8 . . . . 0.5(3) ?
N1 C5 C4 C3 . . . . 1.5(3) ?
C2 C3 C4 C5 . . . . -0.8(4) ?
C6 C7 C8 C9 . . . . -1.1(4) ?
C10 C9 C8 C7 . . . . 0.2(4) ?
